data_7131401
loop_
_publ_author_name
'Yadav, Abhishek Kumar'
'Jujam, Manojkumar'
'Ghule, Vikas D.'
'Dharavath, Srinivas'

_publ_section_title
;
 High-performing, insensitive and thermally stable energetic materials
 from zwitterionic <i>gem</i>-dinitromethyl substituted C-C bonded
 1,2,4-triazole and 1,3,4-oxadiazole.
;
_journal_issue 29
_journal_name_full 'Chemical communications (Cambridge, England)'
_journal_page_first 4324
_journal_page_last 4327
_journal_paper_doi 10.1039/d3cc00615h
_journal_volume 59
_journal_year 2023
_chemical_formula_moiety 'C5 H4 N8 O5, H2 O'
_chemical_formula_sum 'C5 H6 N8 O6'
_chemical_formula_weight 274.18
_space_group_crystal_system orthorhombic
_space_group_IT_number 33
_space_group_name_Hall 'P 2c -2n'
_space_group_name_H-M_alt 'P n a 21'
_atom_sites_solution_hydrogens difmap
_atom_sites_solution_primary iterative
_audit_creation_date 2023-01-10
_audit_creation_method
;
Olex2 1.3
(compiled 2020.11.12 svn.r5f609507 for OlexSys, GUI svn.r6272)
;
_audit_update_record
;
2023-01-22 deposited with the CCDC.	2023-03-10 downloaded from the CCDC.
;
_cell_angle_alpha 90
_cell_angle_beta 90
_cell_angle_gamma 90
_cell_formula_units_Z 4
_cell_length_a 14.4122(14)
_cell_length_b 12.1358(12)
_cell_length_c 5.6687(6)
_cell_measurement_reflns_used 3345
_cell_measurement_temperature 100
_cell_measurement_theta_max 26.70
_cell_measurement_theta_min 2.83
_cell_volume 991.48(17)
_computing_cell_refinement 'SAINT V8.40B (?, 2016)'
_computing_data_reduction 'SAINT V8.40B (?, 2016)'
_computing_molecular_graphics 'Olex2 1.3 (Dolomanov et al., 2009)'
_computing_publication_material 'Olex2 1.3 (Dolomanov et al., 2009)'
_computing_structure_refinement 'SHELXL 2018/3 (Sheldrick, 2015)'
_computing_structure_solution 'olex2.solve 1.3 (Bourhis et al., 2015)'
_diffrn_ambient_temperature 100
_diffrn_measured_fraction_theta_full 1.000
_diffrn_measured_fraction_theta_max 1.000
_diffrn_measurement_device_type 'Bruker APEX-II CCD'
_diffrn_measurement_method '\f and \w scans'
_diffrn_radiation_type MoK\a
_diffrn_radiation_wavelength 0.71073
_diffrn_reflns_av_R_equivalents 0.0627
_diffrn_reflns_av_unetI/netI 0.0537
_diffrn_reflns_Laue_measured_fraction_full 1.000
_diffrn_reflns_Laue_measured_fraction_max 1.000
_diffrn_reflns_limit_h_max 19
_diffrn_reflns_limit_h_min -19
_diffrn_reflns_limit_k_max 16
_diffrn_reflns_limit_k_min -15
_diffrn_reflns_limit_l_max 7
_diffrn_reflns_limit_l_min -7
_diffrn_reflns_number 12485
_diffrn_reflns_point_group_measured_fraction_full 0.998
_diffrn_reflns_point_group_measured_fraction_max 0.998
_diffrn_reflns_theta_full 25.242
_diffrn_reflns_theta_max 28.266
_diffrn_reflns_theta_min 2.194
_diffrn_source_current 1.0
_diffrn_source_power 0.05
_diffrn_source_voltage 50.0
_diffrn_standards_number 0
_exptl_absorpt_coefficient_mu 0.167
_exptl_absorpt_correction_T_max 0.7457
_exptl_absorpt_correction_T_min 0.6370
_exptl_absorpt_correction_type none
_exptl_absorpt_process_details
;
SADABS-2016/2 (Bruker,2016/2) was used for absorption correction.
wR2(int) was 0.1270 before and 0.0489 after correction.
The Ratio of minimum to maximum transmission is 0.8542.
The \l/2 correction factor is Not present.
;
_exptl_crystal_colour 'clear yellowish yellow'
_exptl_crystal_colour_lustre clear
_exptl_crystal_colour_modifier yellowish
_exptl_crystal_colour_primary yellow
_exptl_crystal_density_diffrn 1.837
_exptl_crystal_description block
_exptl_crystal_F_000 560
_exptl_crystal_size_max 0.11
_exptl_crystal_size_mid 0.1
_exptl_crystal_size_min 0.1
_refine_diff_density_max 0.263
_refine_diff_density_min -0.249
_refine_diff_density_rms 0.063
_refine_ls_abs_structure_details
;
 Flack x determined using 635 quotients [(I+)-(I-)]/[(I+)+(I-)]
 (Parsons, Flack and Wagner, Acta Cryst. B69 (2013) 249-259).
;
_refine_ls_abs_structure_Flack -0.4(10)
_refine_ls_extinction_method none
_refine_ls_goodness_of_fit_ref 1.118
_refine_ls_hydrogen_treatment mixed
_refine_ls_matrix_type full
_refine_ls_number_parameters 190
_refine_ls_number_reflns 2463
_refine_ls_number_restraints 1
_refine_ls_restrained_S_all 1.118
_refine_ls_R_factor_all 0.0843
_refine_ls_R_factor_gt 0.0548
_refine_ls_shift/su_max 0.000
_refine_ls_shift/su_mean 0.000
_refine_ls_structure_factor_coef Fsqd
_refine_ls_weighting_details 'w=1/[\s^2^(Fo^2^)+(0.0320P)^2^+0.7021P] where P=(Fo^2^+2Fc^2^)/3'
_refine_ls_weighting_scheme calc
_refine_ls_wR_factor_gt 0.0990
_refine_ls_wR_factor_ref 0.1085
_reflns_Friedel_coverage 0.816
_reflns_Friedel_fraction_full 0.996
_reflns_Friedel_fraction_max 0.996
_reflns_number_gt 1865
_reflns_number_total 2463
_reflns_threshold_expression 'I > 2\s(I)'
_cod_data_source_file d3cc00615h2.cif
_cod_data_source_block 20sepb_a
_cod_depositor_comments 'Adding full bibliography for 7131401.cif.'
_cod_database_code 7131401
_shelx_shelxl_version_number 2018/3
_shelx_space_group_comment
;
The symmetry employed for this shelxl refinement is uniquely defined
by the following loop, which should always be used as a source of
symmetry information in preference to the above space-group names.
They are only intended as comments.
;
_shelx_estimated_absorpt_t_max 0.984
_shelx_estimated_absorpt_t_min 0.982
_olex2_refinement_description
;
1. Fixed Uiso
 At 1.2 times of:
  All N(H) groups
 At 1.5 times of:
  All O(H,H) groups
2.a Free rotating group:
 O6(H6A,H6B)
;
_olex2_submission_special_instructions 'No special instructions were received'

loop_
_space_group_symop_operation_xyz
'x, y, z'
'-x, -y, z+1/2'
'x+1/2, -y+1/2, z'
'-x+1/2, y+1/2, z+1/2'

loop_
_atom_site_label
_atom_site_type_symbol
_atom_site_fract_x
_atom_site_fract_y
_atom_site_fract_z
_atom_site_U_iso_or_equiv
_atom_site_adp_type
_atom_site_occupancy
_atom_site_site_symmetry_order
_atom_site_calc_flag
_atom_site_refinement_flags_posn
_atom_site_refinement_flags_adp
_atom_site_refinement_flags_occupancy
_atom_site_disorder_assembly
_atom_site_disorder_group
O5 O 0.38992(18) 0.6536(2) 0.9075(5) 0.0221(7) Uani 1 1 d . . . . .
O3 O 0.02344(19) 0.3362(3) 0.0849(6) 0.0279(7) Uani 1 1 d . . . . .
O4 O 0.02253(19) 0.4707(3) 0.3300(6) 0.0372(9) Uani 1 1 d . . . . .
O1 O 0.1735(2) 0.3115(3) -0.1422(6) 0.0401(10) Uani 1 1 d . . . . .
N6 N 0.4776(2) 0.5647(3) 0.6458(6) 0.0218(9) Uani 1 1 d . . . . .
N4 N 0.0656(2) 0.4060(3) 0.2003(7) 0.0238(8) Uani 1 1 d . . . . .
O2 O 0.2992(2) 0.3691(3) 0.0229(6) 0.0368(10) Uani 1 1 d . . . . .
N5 N 0.2134(2) 0.3625(3) 0.0218(7) 0.0268(9) Uani 1 1 d . . . . .
N3 N 0.3013(2) 0.4853(3) 0.4172(6) 0.0213(8) Uani 1 1 d . . . . .
N8 N 0.5023(3) 0.7326(3) 1.1423(7) 0.0278(9) Uani 1 1 d . . . . .
H8A H 0.463(4) 0.762(4) 1.228(9) 0.033 Uiso 1 1 d . U . . .
O6 O 0.6797(2) 0.7877(4) 1.0992(7) 0.0464(11) Uani 1 1 d G . . . .
H6A H 0.719411 0.744166 1.158938 0.070 Uiso 1 1 d G U . . .
H6B H 0.699988 0.812374 0.968688 0.070 Uiso 1 1 d G U . . .
N7 N 0.5328(2) 0.6216(3) 0.8054(7) 0.0218(8) Uani 1 1 d . . . . .
N1 N 0.1665(2) 0.5439(4) 0.5387(7) 0.0289(10) Uani 1 1 d . . . . .
N2 N 0.2275(2) 0.5930(4) 0.6842(7) 0.0284(9) Uani 1 1 d . . . . .
C5 C 0.4802(3) 0.6725(4) 0.9624(8) 0.0220(10) Uani 1 1 d . . . . .
C2 C 0.2097(3) 0.4804(4) 0.3777(8) 0.0216(10) Uani 1 1 d . . . . .
C1 C 0.1632(3) 0.4149(4) 0.1991(9) 0.0228(9) Uani 1 1 d . . . . .
C4 C 0.3947(3) 0.5872(4) 0.7134(9) 0.0210(9) Uani 1 1 d . . . . .
C3 C 0.3069(3) 0.5541(4) 0.6030(8) 0.0227(9) Uani 1 1 d . . . . .
H1 H 0.104(4) 0.565(5) 0.538(11) 0.054(18) Uiso 1 1 d . . . . .
H8B H 0.570(3) 0.758(4) 1.147(9) 0.039(14) Uiso 1 1 d . . . . .
H7 H 0.605(5) 0.597(5) 0.822(15) 0.10(2) Uiso 1 1 d . . . . .

loop_
_atom_site_aniso_label
_atom_site_aniso_U_11
_atom_site_aniso_U_22
_atom_site_aniso_U_33
_atom_site_aniso_U_23
_atom_site_aniso_U_13
_atom_site_aniso_U_12
O5 0.0094(13) 0.0328(17) 0.0240(16) -0.0059(14) -0.0015(12) -0.0007(12)
O3 0.0180(14) 0.037(2) 0.0289(17) -0.0039(16) -0.0027(13) -0.0077(14)
O4 0.0120(15) 0.058(2) 0.041(2) -0.0209(19) -0.0024(15) 0.0046(15)
O1 0.0170(15) 0.065(3) 0.038(2) -0.027(2) -0.0034(15) 0.0027(16)
N6 0.0106(16) 0.030(2) 0.025(2) -0.0027(18) -0.0037(15) -0.0009(15)
N4 0.0187(17) 0.030(2) 0.0227(17) -0.0023(17) -0.0036(17) 0.0008(16)
O2 0.0088(14) 0.064(3) 0.0381(19) -0.0165(18) -0.0003(14) -0.0001(15)
N5 0.0155(16) 0.037(2) 0.028(2) -0.0059(18) -0.0017(16) 0.0018(16)
N3 0.0078(14) 0.030(2) 0.0259(19) -0.0004(18) -0.0016(14) 0.0008(14)
N8 0.0158(17) 0.039(2) 0.028(2) -0.010(2) 0.0028(17) -0.0044(17)
O6 0.0173(15) 0.073(3) 0.049(3) 0.029(2) -0.0005(17) -0.0011(17)
N7 0.0120(15) 0.029(2) 0.0244(19) 0.0001(17) -0.0026(15) -0.0012(16)
N1 0.0100(16) 0.045(3) 0.032(2) -0.0113(19) -0.0042(16) 0.0016(16)
N2 0.0105(16) 0.046(3) 0.029(2) -0.0109(19) -0.0019(15) -0.0012(17)
C5 0.0119(18) 0.028(2) 0.026(2) 0.004(2) -0.0022(16) -0.0019(17)
C2 0.0120(18) 0.029(2) 0.024(2) -0.001(2) -0.0006(17) 0.0030(17)
C1 0.0111(18) 0.033(3) 0.024(2) -0.002(2) 0.0005(18) 0.0018(18)
C4 0.0111(18) 0.028(2) 0.023(2) -0.0007(19) -0.0033(18) 0.0033(18)
C3 0.0109(18) 0.032(2) 0.025(2) -0.001(2) 0.0007(17) 0.0003(17)

loop_
_atom_type_symbol
_atom_type_description
_atom_type_scat_dispersion_real
_atom_type_scat_dispersion_imag
_atom_type_scat_source
C C 0.0033 0.0016 'International Tables Vol C Tables 4.2.6.8 and 6.1.1.4'
H H 0.0000 0.0000 'International Tables Vol C Tables 4.2.6.8 and 6.1.1.4'
N N 0.0061 0.0033 'International Tables Vol C Tables 4.2.6.8 and 6.1.1.4'
O O 0.0106 0.0060 'International Tables Vol C Tables 4.2.6.8 and 6.1.1.4'

loop_
_geom_angle_atom_site_label_1
_geom_angle_atom_site_label_2
_geom_angle_atom_site_label_3
_geom_angle
_geom_angle_site_symmetry_1
_geom_angle_site_symmetry_3
_geom_angle_publ_flag
C5 O5 C4 103.6(3) . . ?
C4 N6 N7 103.4(3) . . ?
O3 N4 O4 120.3(3) . . ?
O3 N4 C1 122.8(4) . . ?
O4 N4 C1 116.9(4) . . ?
O1 N5 C1 121.5(3) . . ?
O2 N5 O1 119.4(4) . . ?
O2 N5 C1 119.0(4) . . ?
C2 N3 C3 102.5(3) . . ?
H8A N8 H8B 121(5) . . ?
C5 N8 H8A 122(4) . . ?
C5 N8 H8B 115(3) . . ?
H6A O6 H6B 109.5 . . ?
N6 N7 H7 118(4) . . ?
C5 N7 N6 110.1(3) . . ?
C5 N7 H7 128(4) . . ?
N2 N1 C2 111.5(4) . . ?
N2 N1 H1 120(4) . . ?
C2 N1 H1 127(4) . . ?
C3 N2 N1 101.2(4) . . ?
N8 C5 O5 120.8(4) . . ?
N8 C5 N7 130.8(4) . . ?
N7 C5 O5 108.4(4) . . ?
N3 C2 N1 108.5(4) . . ?
N3 C2 C1 126.5(4) . . ?
N1 C2 C1 124.9(4) . . ?
N4 C1 C2 119.9(4) . . ?
N5 C1 N4 119.1(4) . . ?
N5 C1 C2 121.0(3) . . ?
O5 C4 C3 117.5(3) . . ?
N6 C4 O5 114.4(4) . . ?
N6 C4 C3 128.1(4) . . ?
N3 C3 C4 123.7(4) . . ?
N2 C3 N3 116.3(4) . . ?
N2 C3 C4 120.0(4) . . ?

loop_
_geom_bond_atom_site_label_1
_geom_bond_atom_site_label_2
_geom_bond_distance
_geom_bond_site_symmetry_2
_geom_bond_publ_flag
O5 C5 1.358(5) . ?
O5 C4 1.366(5) . ?
O3 N4 1.231(5) . ?
O4 N4 1.242(5) . ?
O1 N5 1.256(5) . ?
N6 N7 1.389(5) . ?
N6 C4 1.284(5) . ?
N4 C1 1.412(5) . ?
O2 N5 1.239(4) . ?
N5 C1 1.392(6) . ?
N3 C2 1.340(5) . ?
N3 C3 1.346(6) . ?
N8 H8A 0.83(5) . ?
N8 C5 1.293(6) . ?
N8 H8B 1.02(5) . ?
O6 H6A 0.8490 . ?
O6 H6B 0.8504 . ?
N7 C5 1.322(5) . ?
N7 H7 1.08(7) . ?
N1 N2 1.345(5) . ?
N1 C2 1.347(6) . ?
N1 H1 0.94(6) . ?
N2 C3 1.321(5) . ?
C2 C1 1.451(6) . ?
C4 C3 1.468(5) . ?

loop_
_geom_torsion_atom_site_label_1
_geom_torsion_atom_site_label_2
_geom_torsion_atom_site_label_3
_geom_torsion_atom_site_label_4
_geom_torsion
_geom_torsion_site_symmetry_1
_geom_torsion_site_symmetry_2
_geom_torsion_site_symmetry_3
_geom_torsion_site_symmetry_4
_geom_torsion_publ_flag
O5 C4 C3 N3 -177.1(4) . . . . ?
O5 C4 C3 N2 3.5(6) . . . . ?
O3 N4 C1 N5 16.0(7) . . . . ?
O3 N4 C1 C2 -165.6(4) . . . . ?
O4 N4 C1 N5 -166.0(4) . . . . ?
O4 N4 C1 C2 12.5(7) . . . . ?
O1 N5 C1 N4 3.1(7) . . . . ?
O1 N5 C1 C2 -175.4(4) . . . . ?
N6 N7 C5 O5 -1.8(5) . . . . ?
N6 N7 C5 N8 178.7(5) . . . . ?
N6 C4 C3 N3 5.5(8) . . . . ?
N6 C4 C3 N2 -173.8(5) . . . . ?
O2 N5 C1 N4 -179.0(4) . . . . ?
O2 N5 C1 C2 2.6(7) . . . . ?
N3 C2 C1 N4 171.0(4) . . . . ?
N3 C2 C1 N5 -10.6(7) . . . . ?
N7 N6 C4 O5 -0.8(5) . . . . ?
N7 N6 C4 C3 176.6(4) . . . . ?
N1 N2 C3 N3 0.6(5) . . . . ?
N1 N2 C3 C4 180.0(4) . . . . ?
N1 C2 C1 N4 -6.4(7) . . . . ?
N1 C2 C1 N5 172.0(4) . . . . ?
N2 N1 C2 N3 1.0(6) . . . . ?
N2 N1 C2 C1 178.7(4) . . . . ?
C5 O5 C4 N6 -0.2(5) . . . . ?
C5 O5 C4 C3 -177.9(4) . . . . ?
C2 N3 C3 N2 0.0(5) . . . . ?
C2 N3 C3 C4 -179.4(4) . . . . ?
C2 N1 N2 C3 -0.9(5) . . . . ?
C4 O5 C5 N8 -179.2(4) . . . . ?
C4 O5 C5 N7 1.2(4) . . . . ?
C4 N6 N7 C5 1.5(5) . . . . ?
C3 N3 C2 N1 -0.6(5) . . . . ?
C3 N3 C2 C1 -178.2(5) . . . . ?
